data_2001795
loop_
_publ_author_name
'Ng, S. W.'
'Kumar Das, V. G.'

_publ_section_title
;
 Structure of bis(triphenyltin) succinate--[bis(triphenyltin) succinate
 bis(<i>N</i>,<i>N</i>-dimethylformamide)] (1/1)
;
_journal_issue 4
_journal_name_full 'Acta Crystallographica Section C'
_journal_page_first 754
_journal_page_last 756
_journal_paper_doi 10.1107/S0108270192008874
_journal_volume 49
_journal_year 1993
_chemical_formula_sum 'C86 H82 N2 O10 Sn4'
_chemical_formula_weight 1778.38
_space_group_crystal_system triclinic
_space_group_IT_number 2
_space_group_name_Hall '-P 1'
_space_group_name_H-M_alt 'P -1'
_cell_angle_alpha 79.041(5)
_cell_angle_beta 71.665(5)
_cell_angle_gamma 69.467(5)
_cell_formula_units_Z 1
_cell_length_a 12.1759(7)
_cell_length_b 12.8661(9)
_cell_length_c 14.3293(9)
_cell_volume 1987.4(2)
_diffrn_radiation_type Mo
_diffrn_radiation_wavelength 0.71073
_exptl_absorpt_coefficient_mu 1.303
_exptl_crystal_density_diffrn 1.486
_exptl_crystal_F_000 892
_cod_data_source_file oh1002.cif
_cod_data_source_block oh1002_structure_1_of_1
_cod_depositor_comments
;
 Updating space group information and adding the symmetry operation list.

 Antanas Vaitkus,
 2018-06-14
;
_cod_database_code 2001795

loop_
_space_group_symop_id
_space_group_symop_operation_xyz
1 x,y,z
2 -x,-y,-z

loop_
_atom_site_label
_atom_site_fract_x
_atom_site_fract_y
_atom_site_fract_z
Sn1a .22136(2) .29070(2) .17503(2)
O1a .3379(2) .1656(2) .0764(2)
O2a .3422(2) .0364(2) .2028(2)
C1a .3544(3) .2773(3) .2468(3)
C2a .4596(4) .3009(4) .1932(4)
C3a .5445(4) .2992(4) .2401(5)
C4a .5241(5) .2743(5) .3387(4)
C5a .4213(4) .2501(4) .3930(4)
C6a .3369(4) .2509(4) .3479(3)
C7a .2076(3) .4162(3) .0546(3)
C8a .1084(4) .5105(4) .0620(3)
C9a .0954(4) .5892(4) -.0171(4)
C10a .1802(5) .5754(4) -.1056(4)
C11a .2771(6) .4832(5) -.1132(5)
C12a .2913(5) .4038(4) -.0336(4)
C13a .0726(3) .2262(3) .2224(3)
C14a -.0184(4) .2468(4) .3095(3)
C15a -.1168(4) .2051(5) .3324(4)
C16a -.1236(5) .1464(4) .2671(4)
C17a -.0368(4) .1262(4) .1808(4)
C18a .0609(4) .1651(3) .1587(3)
C19a .3724(3) .0647(3) .1132(3)
C20a .4514(3) -.0197(3) .0391(3)
O1 .0939(3) .4332(2) .2841(2)
C2 .1280(5) .4941(4) .3173(4)
N3 .0556(4) .5784(3) .3683(3)
C4 .1037(6) .6461(5) .4046(5)
C5 -.0741(6) .6078(5) .3853(6)
Sn1b .41792(2) -.13753(2) .30005(2)
O1b .5069(3) -.2887(2) .3712(2)
O2b .3393(3) -.3281(3) .4588(3)
C1b .3071(4) -.0416(3) .4198(3)
C2b .1843(4) .0093(4) .4324(3)
C3b .1127(5) .0711(4) .5111(4)
C4b .1644(5) .0829(4) .5784(4)
C5b .2864(5) .0355(4) .5672(3)
C6b .3567(4) -.0270(4) .4888(3)
C7b .5934(3) -.1163(3) .2308(3)
C8b .6087(4) -.0121(4) .2070(3)
C9b .7207(4) .0004(5) .1570(4)
C10b .8189(5) -.0904(5) .1310(4)
C11b .8074(5) -.1932(6) .1557(5)
C12b .6950(5) -.2069(4) .2063(4)
C13b .3391(4) -.2076(3) .2244(3)
C14b .3944(5) -.3161(4) .2004(4)
C15b .3494(6) -.3601(5) .1464(5)
C16b .2492(6) -.3004(5) .1178(5)
C17b .1903(5) -.1938(5) .1429(5)
C18b .2355(4) -.1463(4) .1943(4)
C19b .4491(4) -.3531(3) .4303(3)
C20b .5320(4) -.4636(3) .4622(4)
H1a .474 .318 .124
H2a .617 .316 .203
H3a .582 .274 .370
H4a .408 .232 .462
H5a .265 .233 .386
H6a .048 .521 .123
H7a .026 .654 -.010
H8a .171 .630 -.160
H9a .337 .472 -.175
H10a .362 .340 -.041
H11a -.014 .290 .354
H12a -.178 .217 .393
H13a -.191 .119 .282
H14a -.043 .085 .135
H15a .123 .150 .098
H16a .473 -.092 .073
H17a .407 -.019 -.005
H1 .213 .479 .305
H2 .190 .616 .388
H3 .081 .720 .375
H4 .073 .646 .474
H5 -.091 .556 .35
H6 -.112 .606 .45
H7 -.104 .680 .35
H1b .149 .002 .38
H2b .028 .105 .51
H3b .116 .124 .63
H4b .323 .045 .61
H5b .442 -.061 .48
H6b .540 .052 .22
H7b .729 .073 .14
H8b .896 -.082 .09
H9b .877 -.257 .13
H10b .688 -.280 .22
H11b .464 -.360 .22
H12b .391 -.434 .12
H13b .219 -.332 .08
H14b .117 -.152 .12
H15b .196 -.071 .21
H16b .582 -.451 .49
H17b .582 -.502 .40

loop_
_geom_angle_atom_site_label_1
_geom_angle_atom_site_label_2
_geom_angle_atom_site_label_3
_geom_angle
O1a Sn1a C1a 95.10(10)
O1a Sn1a C7a 91.30(10)
O1a Sn1a C13a 95.80(10)
O1a Sn1a O1 178.70(10)
C1a Sn1a C7a 115.7(2)
C1a Sn1a C13a 129.8(2)
C1a Sn1a O1 84.20(10)
C7a Sn1a C13a 112.8(2)
C7a Sn1a O1 88.10(10)
C13a Sn1a O1 85.40(10)
Sn1a O1a C19a 118.1(2)
O2a Sn1b O1b 172.20(10)
O2a Sn1b C1b 82.70(10)
O2a Sn1b C7b 84.90(10)
O2a Sn1b C13b 85.30(10)
O1b Sn1b C1b 102.50(10)
O1b Sn1b C7b 87.60(10)
O1b Sn1b C13b 96.8(2)
C1b Sn1b C7b 116.5(2)
C1b Sn1b C13b 120.3(2)
C7b Sn1b C13b 120.3(2)
Sn1b O2a C19a 131.4(2)
Sn1b O1b C19b 122.5(3)

loop_
_geom_bond_atom_site_label_1
_geom_bond_atom_site_label_2
_geom_bond_distance
Sn1a O1a 2.145(3)
Sn1a C7a 2.132(4)
Sn1a O1 2.404(3)
O2a C19a 1.239(4)
C1a C2a 1.374(6)
C2a C3a 1.391(8)
C4a C5a 1.355(9)
C7a C8a 1.372(6)
C8a C9a 1.378(7)
C10a C11a 1.341(8)
C13a C14a 1.381(6)
C14a C15a 1.403(8)
C16a C17a 1.349(9)
C19a C20a 1.515(5)
O1 C2 1.227(6)
N3 C4 1.448(7)
Sn1b O1b 2.112(3)
Sn1b C7b 2.144(4)
O1b C19b 1.291(6)
C1b C2b 1.373(6)
C2b C3b 1.379(7)
C4b C5b 1.362(8)
C7b C8b 1.382(6)
C8b C9b 1.376(7)
C10b C11b 1.347(9)
Sn1a C1a 2.120(4)
Sn1a C13a 2.121(4)
O1a C19a 1.279(4)
O2a Sn1b 2.444(2)
C1a C6a 1.390(6)
C3a C4a 1.351(9)
C5a C6a 1.372(7)
C7a C12a 1.347(7)
C9a C10a 1.356(8)
C11a C12a 1.390(7)
C13a C18a 1.379(6)
C15a C16a 1.346(9)
C17a C18a 1.374(7)
C2 N3 1.309(6)
N3 C5 1.438(8)
Sn1b C1b 2.114(4)
Sn1b C13b 2.131(5)
O2b C19b 1.209(6)
C1b C6b 1.379(6)
C3b C4b 1.361(8)
C5b C6b 1.377(7)
C7b C12b 1.372(6)
C9b C10b 1.356(9)
C11b C12b 1.387(8)
C13b C14b 1.378(7)
C14b C15b 1.367(9)
C16b C17b 1.360(10)
C19b C20b 1.512(6)
C13b C18b 1.384(7)
C15b C16b 1.340(10)
C17b C18b 1.372(8)
